data_1546287
loop_
_publ_author_name
'Zhang, Qiong-You'
'He, Xin'
'Zhao, Liang'

_publ_section_title
;
 Macrocycle-assisted synthesis of non-stoichiometric silver(I) halide
 electrocatalysts for efficient chlorine evolution reaction
;
_journal_name_full 'Chem. Sci.'
_journal_paper_doi 10.1039/C7SC00575J
_journal_year 2017
_chemical_formula_sum 'C46 H46 Ag4 Cl F9 N14 O10 S3'
_chemical_formula_weight 1689.08
_chemical_name_systematic
; 
 ? 
;
_space_group_IT_number 14
_symmetry_cell_setting monoclinic
_symmetry_space_group_name_Hall '-P 2yn'
_symmetry_space_group_name_H-M 'P 1 21/n 1'
_atom_sites_solution_hydrogens geom
_atom_sites_solution_primary direct
_atom_sites_solution_secondary difmap
_audit_creation_method SHELXL-97
_audit_update_record
;
2017-01-13 deposited with the CCDC.
2017-06-09 downloaded from the CCDC.
;
_cell_angle_alpha 90.00
_cell_angle_beta 114.19(3)
_cell_angle_gamma 90.00
_cell_formula_units_Z 4
_cell_length_a 24.864(5)
_cell_length_b 10.112(2)
_cell_length_c 24.940(5)
_cell_measurement_reflns_used 20155
_cell_measurement_temperature 173(2)
_cell_measurement_theta_max 31.2822
_cell_measurement_theta_min 1.5052
_cell_volume 5720(2)
_computing_cell_refinement 'CrystalClear (Rigaku Inc., 2008)'
_computing_data_collection 'CrystalClear (Rigaku Inc., 2008)'
_computing_data_reduction 'CrystalClear (Rigaku Inc., 2008)'
_computing_molecular_graphics
;
 Mercury: visualization and analysis of crystal structures, C. F. Macrae,
 P. R. Edgington, P. McCabe, E. Pidcock, G. P. Shields, R. Taylor,
 M. Towler and J. van de Streek, J. Appl. Cryst., 39, 453-457, 2006.
;
_computing_publication_material 'SHELX-97 (Sheldrick, 1997)'
_computing_structure_refinement 'SHELX-97 (Sheldrick, 1997)'
_computing_structure_solution 'SHELX-97 (Sheldrick, 1997)'
_diffrn_ambient_temperature 173(2)
_diffrn_measured_fraction_theta_full 0.993
_diffrn_measured_fraction_theta_max 0.993
_diffrn_measurement_device_type 'MM007HF + CCD (Saturn724+)'
_diffrn_measurement_method '\w scans at fixed \c = 45\%'
_diffrn_radiation_monochromator Confocal
_diffrn_radiation_source 'Rotating Anode'
_diffrn_radiation_type MoK\a
_diffrn_radiation_wavelength 0.71073
_diffrn_reflns_av_R_equivalents 0.0643
_diffrn_reflns_av_sigmaI/netI 0.0862
_diffrn_reflns_limit_h_max 29
_diffrn_reflns_limit_h_min -25
_diffrn_reflns_limit_k_max 12
_diffrn_reflns_limit_k_min -12
_diffrn_reflns_limit_l_max 22
_diffrn_reflns_limit_l_min -29
_diffrn_reflns_number 21970
_diffrn_reflns_theta_full 25.01
_diffrn_reflns_theta_max 25.01
_diffrn_reflns_theta_min 1.79
_exptl_absorpt_coefficient_mu 1.604
_exptl_absorpt_correction_T_max 1.0000
_exptl_absorpt_correction_T_min 0.6814
_exptl_absorpt_correction_type multi-scan
_exptl_absorpt_process_details 'CrystalClear (Rigaku Inc., 2008)'
_exptl_crystal_colour pale-yellow
_exptl_crystal_density_diffrn 1.961
_exptl_crystal_density_method 'not measured'
_exptl_crystal_description rod
_exptl_crystal_F_000 3336
_exptl_crystal_size_max 0.38
_exptl_crystal_size_mid 0.20
_exptl_crystal_size_min 0.17
_refine_diff_density_max 1.149
_refine_diff_density_min -0.790
_refine_diff_density_rms 0.144
_refine_ls_extinction_method none
_refine_ls_goodness_of_fit_ref 1.225
_refine_ls_hydrogen_treatment mixed
_refine_ls_matrix_type full
_refine_ls_number_parameters 782
_refine_ls_number_reflns 9994
_refine_ls_number_restraints 0
_refine_ls_restrained_S_all 1.225
_refine_ls_R_factor_all 0.1138
_refine_ls_R_factor_gt 0.0962
_refine_ls_shift/su_max 0.001
_refine_ls_shift/su_mean 0.000
_refine_ls_structure_factor_coef Fsqd
_refine_ls_weighting_details 'calc w=1/[\s^2^(Fo^2^)+(0.0376P)^2^+52.6152P] where P=(Fo^2^+2Fc^2^)/3'
_refine_ls_weighting_scheme calc
_refine_ls_wR_factor_gt 0.1793
_refine_ls_wR_factor_ref 0.1894
_reflns_number_gt 8482
_reflns_number_total 9994
_reflns_threshold_expression >2sigma(I)
_cod_data_source_file c7sc00575j2.cif
_cod_data_source_block Complex1-Ag3Cl
_cod_original_sg_symbol_H-M P2(1)/n
_cod_database_code 1546287

loop_
_symmetry_equiv_pos_as_xyz
'x, y, z'
'-x+1/2, y+1/2, -z+1/2'
'-x, -y, -z'
'x-1/2, -y-1/2, z-1/2'

loop_
_atom_site_label
_atom_site_type_symbol
_atom_site_fract_x
_atom_site_fract_y
_atom_site_fract_z
_atom_site_U_iso_or_equiv
_atom_site_adp_type
_atom_site_occupancy
_atom_site_symmetry_multiplicity
_atom_site_calc_flag
_atom_site_refinement_flags
_atom_site_disorder_assembly
_atom_site_disorder_group
Ag1 Ag 0.07964(3) 0.15715(8) 0.42583(3) 0.0327(2) Uani 1 1 d . A .
Ag2 Ag 0.25257(6) 0.1315(3) 0.39895(7) 0.0426(7) Uani 0.894(8) 1 d P A 1
Ag2' Ag 0.2613(5) 0.213(3) 0.4108(5) 0.049(5) Uani 0.106(8) 1 d P A 2
Ag3 Ag 0.25985(4) 0.18710(10) 0.55495(4) 0.0418(3) Uani 1 1 d . A .
Ag4 Ag 0.12272(4) 0.15343(8) 0.27550(4) 0.0419(3) Uani 1 1 d . A .
Cl1 Cl 0.18934(12) 0.1901(3) 0.45055(12) 0.0439(7) Uani 1 1 d . . .
N1 N 0.3106(4) 0.1512(9) 0.3508(4) 0.035(2) Uani 1 1 d . . .
C1 C 0.2902(5) 0.2009(11) 0.2961(5) 0.035(3) Uani 1 1 d . A .
C2 C 0.3204(5) 0.1897(10) 0.2602(5) 0.039(3) Uani 1 1 d . . .
H2A H 0.3046 0.2224 0.2220 0.046 Uiso 1 1 calc R A .
C3 C 0.3745(6) 0.1285(11) 0.2830(6) 0.046(3) Uani 1 1 d . A .
H3A H 0.3959 0.1185 0.2602 0.056 Uiso 1 1 calc R . .
C4 C 0.3968(5) 0.0818(12) 0.3403(6) 0.046(3) Uani 1 1 d . . .
H4A H 0.4336 0.0412 0.3564 0.055 Uiso 1 1 calc R A .
C5 C 0.3639(5) 0.0962(11) 0.3738(5) 0.038(3) Uani 1 1 d . A .
N2 N 0.3853(4) 0.0473(10) 0.4309(4) 0.045(3) Uani 1 1 d . . .
C6 C 0.4128(8) -0.0849(17) 0.4443(7) 0.099(7) Uani 1 1 d . A .
H6A H 0.4258 -0.1028 0.4855 0.149 Uiso 1 1 calc R . .
H6B H 0.4460 -0.0875 0.4340 0.149 Uiso 1 1 calc R . .
H6C H 0.3846 -0.1505 0.4221 0.149 Uiso 1 1 calc R . .
N3 N 0.3822(4) 0.0357(9) 0.5224(4) 0.035(2) Uani 1 1 d . . .
C7 C 0.3770(5) 0.1129(12) 0.4760(6) 0.047(3) Uani 1 1 d . A .
C8 C 0.3662(5) 0.2507(12) 0.4763(5) 0.047(3) Uani 1 1 d . . .
H8A H 0.3624 0.3023 0.4441 0.056 Uiso 1 1 calc R A 2
C9 C 0.3614(5) 0.3076(12) 0.5236(5) 0.045(3) Uani 1 1 d . A .
H9A H 0.3537 0.3976 0.5233 0.053 Uiso 1 1 calc R . .
C10 C 0.3681(5) 0.2303(12) 0.5727(5) 0.044(3) Uani 1 1 d . . .
H10A H 0.3665 0.2675 0.6062 0.053 Uiso 1 1 calc R A .
C11 C 0.3774(5) 0.0925(12) 0.5689(5) 0.040(3) Uani 1 1 d . A .
N4 N 0.3880(4) 0.0030(10) 0.6157(4) 0.042(2) Uani 1 1 d . . .
C12 C 0.4323(6) -0.0976(14) 0.6251(7) 0.069(4) Uani 1 1 d . A .
H12A H 0.4352 -0.1526 0.6576 0.103 Uiso 1 1 calc R . .
H12B H 0.4696 -0.0563 0.6336 0.103 Uiso 1 1 calc R . .
H12C H 0.4214 -0.1508 0.5903 0.103 Uiso 1 1 calc R . .
N5 N 0.3102(3) 0.0735(8) 0.6412(4) 0.029(2) Uani 1 1 d . . .
C13 C 0.3641(5) 0.0172(11) 0.6575(5) 0.037(3) Uani 1 1 d . A .
C14 C 0.3950(5) -0.0292(12) 0.7146(5) 0.043(3) Uani 1 1 d . . .
H14A H 0.4327 -0.0640 0.7258 0.052 Uiso 1 1 calc R A .
C15 C 0.3700(5) -0.0237(11) 0.7542(5) 0.042(3) Uani 1 1 d . A .
H15A H 0.3903 -0.0562 0.7921 0.050 Uiso 1 1 calc R . .
C16 C 0.3141(5) 0.0308(11) 0.7374(5) 0.036(3) Uani 1 1 d . . .
H16A H 0.2962 0.0352 0.7636 0.043 Uiso 1 1 calc R A .
C17 C 0.2864(4) 0.0776(10) 0.6815(4) 0.030(2) Uani 1 1 d . A .
N6 N 0.2314(4) 0.1356(9) 0.6633(4) 0.035(2) Uani 1 1 d . . .
C18 C 0.2203(5) 0.2227(12) 0.7052(5) 0.046(3) Uani 1 1 d . A .
H18A H 0.2569 0.2423 0.7377 0.069 Uiso 1 1 calc R . .
H18B H 0.1943 0.1790 0.7192 0.069 Uiso 1 1 calc R . .
H18C H 0.2024 0.3034 0.6858 0.069 Uiso 1 1 calc R . .
N7 N 0.1356(4) 0.1770(8) 0.5969(3) 0.029(2) Uani 1 1 d . . .
C19 C 0.1827(4) 0.1006(10) 0.6125(5) 0.032(2) Uani 1 1 d . A .
C20 C 0.1834(4) -0.0138(10) 0.5804(4) 0.030(2) Uani 1 1 d . . .
H20A H 0.2171 -0.0650 0.5902 0.037 Uiso 1 1 calc R A .
C21 C 0.1304(4) -0.0461(9) 0.5329(4) 0.027(2) Uani 1 1 d . A .
H21A H 0.1286 -0.1232 0.5118 0.032 Uiso 1 1 calc R . .
C22 C 0.0807(4) 0.0326(10) 0.5162(4) 0.029(2) Uani 1 1 d . . .
H22A H 0.0458 0.0126 0.4842 0.035 Uiso 1 1 calc R A .
C23 C 0.0869(4) 0.1470(10) 0.5519(4) 0.028(2) Uani 1 1 d . A .
N8 N 0.0387(4) 0.2332(9) 0.5421(4) 0.031(2) Uani 1 1 d . . .
C24 C 0.0404(5) 0.2999(13) 0.5958(5) 0.048(3) Uani 1 1 d . A .
H24A H 0.0042 0.2836 0.5998 0.058 Uiso 1 1 calc R . .
H24B H 0.0454 0.3934 0.5928 0.058 Uiso 1 1 calc R . .
H24C H 0.0728 0.2659 0.6296 0.058 Uiso 1 1 calc R . .
N9 N -0.0079(3) 0.2117(8) 0.4390(3) 0.0230(17) Uani 1 1 d . . .
C25 C -0.0077(4) 0.2609(10) 0.4896(4) 0.029(2) Uani 1 1 d . A .
C26 C -0.0523(5) 0.3495(11) 0.4885(5) 0.039(3) Uani 1 1 d . . .
H26A H -0.0500 0.3896 0.5229 0.047 Uiso 1 1 calc R A .
C27 C -0.0987(5) 0.3750(12) 0.4361(5) 0.043(3) Uani 1 1 d . A .
H27A H -0.1285 0.4324 0.4346 0.052 Uiso 1 1 calc R . .
C28 C -0.1013(5) 0.3154(12) 0.3854(5) 0.042(3) Uani 1 1 d . . .
H28A H -0.1336 0.3283 0.3499 0.050 Uiso 1 1 calc R A .
C29 C -0.0549(4) 0.2364(10) 0.3883(5) 0.029(2) Uani 1 1 d . A .
N10 N -0.0563(4) 0.1726(9) 0.3366(4) 0.033(2) Uani 1 1 d . . .
C30 C -0.1114(5) 0.1010(12) 0.3034(5) 0.042(3) Uani 1 1 d . A .
H30A H -0.1093 0.0599 0.2696 0.063 Uiso 1 1 calc R . .
H30B H -0.1439 0.1619 0.2909 0.063 Uiso 1 1 calc R . .
H30C H -0.1171 0.0344 0.3281 0.063 Uiso 1 1 calc R . .
N11 N 0.0229(3) 0.2955(8) 0.3401(3) 0.0240(18) Uani 1 1 d . . .
C31 C -0.0250(5) 0.2277(10) 0.3070(5) 0.032(2) Uani 1 1 d . A .
C32 C -0.0422(5) 0.2084(11) 0.2473(5) 0.032(2) Uani 1 1 d . . .
H32A H -0.0756 0.1591 0.2252 0.038 Uiso 1 1 calc R A .
C33 C -0.0075(5) 0.2659(11) 0.2214(4) 0.033(3) Uani 1 1 d . A .
H33A H -0.0170 0.2530 0.1816 0.040 Uiso 1 1 calc R . .
C34 C 0.0416(5) 0.3428(10) 0.2552(5) 0.032(2) Uani 1 1 d . . .
H34A H 0.0640 0.3851 0.2382 0.038 Uiso 1 1 calc R A .
C35 C 0.0557(4) 0.3536(10) 0.3147(5) 0.029(2) Uani 1 1 d . A .
N12 N 0.1040(4) 0.4293(8) 0.3531(4) 0.030(2) Uani 1 1 d . . .
C36 C 0.0994(5) 0.4938(11) 0.4042(5) 0.038(3) Uani 1 1 d . A .
H36A H 0.0600 0.4837 0.4016 0.058 Uiso 1 1 calc R . .
H36B H 0.1084 0.5862 0.4043 0.058 Uiso 1 1 calc R . .
H36C H 0.1268 0.4535 0.4397 0.058 Uiso 1 1 calc R . .
N13 N 0.1707(4) 0.3486(8) 0.3157(4) 0.029(2) Uani 1 1 d . . .
C37 C 0.1590(5) 0.4365(10) 0.3502(5) 0.033(2) Uani 1 1 d . A .
C38 C 0.2012(5) 0.5273(11) 0.3849(5) 0.038(3) Uani 1 1 d . . .
H38A H 0.1928 0.5857 0.4093 0.046 Uiso 1 1 calc R A .
C39 C 0.2548(5) 0.5289(11) 0.3823(5) 0.040(3) Uani 1 1 d . A .
H39A H 0.2833 0.5886 0.4055 0.048 Uiso 1 1 calc R . .
C40 C 0.2679(5) 0.4443(11) 0.3463(5) 0.036(3) Uani 1 1 d . . .
H40A H 0.3038 0.4479 0.3430 0.043 Uiso 1 1 calc R A .
C41 C 0.2249(5) 0.3538(10) 0.3151(5) 0.034(3) Uani 1 1 d . A .
N14 N 0.2339(4) 0.2597(9) 0.2755(4) 0.033(2) Uani 1 1 d . . .
C42 C 0.2053(5) 0.3019(12) 0.2134(5) 0.041(3) Uani 1 1 d . A .
H42A H 0.2139 0.2391 0.1892 0.062 Uiso 1 1 calc R . .
H42B H 0.2200 0.3873 0.2092 0.062 Uiso 1 1 calc R . .
H42C H 0.1634 0.3068 0.2016 0.062 Uiso 1 1 calc R . .
S1 S 0.08701(13) -0.1120(3) 0.34541(12) 0.0376(7) Uani 1 1 d . A .
O1 O 0.0806(4) 0.0263(7) 0.3316(4) 0.048(2) Uani 1 1 d . . .
O2 O 0.0799(5) -0.1421(10) 0.3972(4) 0.078(3) Uani 1 1 d . . .
O3 O 0.1355(4) -0.1772(9) 0.3396(4) 0.065(3) Uani 1 1 d . . .
F11 F 0.0232(4) -0.3180(7) 0.2946(3) 0.070(2) Uani 1 1 d . A .
F12 F -0.0269(3) -0.1417(8) 0.2865(4) 0.072(2) Uani 1 1 d . A .
F13 F 0.0235(4) -0.1661(9) 0.2355(3) 0.074(2) Uani 1 1 d . A .
C43 C 0.0233(6) -0.1883(12) 0.2877(5) 0.047(3) Uani 1 1 d . . .
S2 S 0.26569(15) 0.4811(3) 0.62387(15) 0.0525(8) Uani 1 1 d . A .
O4 O 0.2330(5) 0.4246(12) 0.5692(5) 0.088(2) Uani 1 1 d . . .
O5 O 0.3165(5) 0.4023(12) 0.6582(5) 0.088(2) Uani 1 1 d . . .
O6 O 0.2323(5) 0.5291(12) 0.6549(5) 0.088(2) Uani 1 1 d . . .
F21 F 0.3281(12) 0.686(2) 0.6582(13) 0.32(2) Uani 1 1 d . A .
F22 F 0.2574(13) 0.7046(17) 0.5785(12) 0.303(17) Uani 1 1 d . A .
F23 F 0.3309(7) 0.6003(11) 0.5811(7) 0.173(7) Uani 1 1 d . A .
C44 C 0.3009(16) 0.6193(18) 0.6131(15) 0.153(13) Uani 1 1 d . . .
S3 S 0.07619(15) 0.0819(4) 0.13422(15) 0.0531(9) Uani 1 1 d . A .
O7 O 0.1065(4) 0.0250(9) 0.1925(4) 0.066(3) Uani 1 1 d . . .
O8 O 0.1060(4) 0.0696(11) 0.0958(4) 0.071(3) Uani 1 1 d . . .
O9 O 0.0521(5) 0.2119(9) 0.1357(4) 0.068(3) Uani 1 1 d . . .
F31 F 0.0274(5) -0.1460(10) 0.1000(6) 0.128(5) Uani 1 1 d . A .
F32 F -0.0228(4) -0.0149(10) 0.1294(4) 0.090(3) Uani 1 1 d . A .
F33 F -0.0212(4) 0.0149(11) 0.0461(4) 0.097(3) Uani 1 1 d . A .
C45 C 0.0110(7) -0.0195(18) 0.1003(7) 0.072(4) Uani 1 1 d . . .
O10 O 0.2507(5) -0.1134(10) 0.4108(5) 0.073(3) Uani 1 1 d . . .
H1 H 0.2639 -0.2057 0.3989 0.087 Uiso 1 1 d R A .
C46 C 0.2585(6) -0.1512(15) 0.4668(6) 0.066(4) Uani 1 1 d . A .
H46A H 0.2576 -0.2460 0.4689 0.100 Uiso 1 1 calc R . .
H46B H 0.2275 -0.1147 0.4757 0.100 Uiso 1 1 calc R . .
H46C H 0.2959 -0.1193 0.4947 0.100 Uiso 1 1 calc R . .

loop_
_atom_site_aniso_label
_atom_site_aniso_U_11
_atom_site_aniso_U_22
_atom_site_aniso_U_33
_atom_site_aniso_U_23
_atom_site_aniso_U_13
_atom_site_aniso_U_12
Ag1 0.0251(4) 0.0466(5) 0.0281(4) 0.0030(4) 0.0128(3) 0.0029(4)
Ag2 0.0370(6) 0.0574(17) 0.0413(7) 0.0101(8) 0.0240(6) 0.0046(7)
Ag2' 0.060(7) 0.049(13) 0.046(6) -0.010(6) 0.029(5) -0.010(6)
Ag3 0.0337(5) 0.0590(6) 0.0297(5) 0.0071(4) 0.0099(4) 0.0073(4)
Ag4 0.0483(5) 0.0330(5) 0.0477(6) -0.0053(4) 0.0229(5) -0.0050(4)
Cl1 0.0266(14) 0.073(2) 0.0325(15) 0.0106(15) 0.0121(12) -0.0013(13)
N1 0.039(5) 0.040(5) 0.030(5) -0.002(4) 0.018(4) 0.003(4)
C1 0.032(6) 0.042(6) 0.044(7) -0.014(6) 0.030(5) -0.003(5)
C2 0.056(7) 0.032(6) 0.041(7) -0.001(5) 0.033(6) -0.005(5)
C3 0.062(8) 0.043(7) 0.063(9) 0.003(6) 0.054(7) 0.006(6)
C4 0.042(7) 0.042(7) 0.065(9) -0.017(6) 0.034(7) -0.004(6)
C5 0.046(7) 0.039(6) 0.036(6) -0.006(5) 0.023(6) 0.001(5)
N2 0.052(6) 0.058(6) 0.033(5) -0.011(5) 0.025(5) 0.009(5)
C6 0.136(17) 0.099(13) 0.066(11) 0.011(10) 0.045(11) 0.074(13)
N3 0.029(5) 0.044(5) 0.037(5) 0.009(5) 0.017(4) 0.011(4)
C7 0.034(6) 0.050(7) 0.057(8) -0.007(7) 0.020(6) 0.003(6)
C8 0.057(8) 0.045(7) 0.036(7) 0.001(6) 0.015(6) 0.001(6)
C9 0.051(7) 0.045(7) 0.038(7) 0.000(6) 0.019(6) 0.009(6)
C10 0.041(7) 0.052(7) 0.045(7) -0.001(6) 0.023(6) -0.003(6)
C11 0.025(6) 0.045(7) 0.048(7) -0.001(6) 0.012(5) -0.005(5)
N4 0.025(5) 0.056(6) 0.048(6) 0.023(5) 0.018(4) 0.014(4)
C12 0.071(10) 0.068(10) 0.074(10) 0.032(8) 0.037(8) 0.039(8)
N5 0.022(4) 0.037(5) 0.030(5) 0.005(4) 0.011(4) 0.002(4)
C13 0.027(6) 0.041(6) 0.042(7) 0.018(6) 0.012(5) 0.005(5)
C14 0.026(6) 0.053(7) 0.045(7) 0.016(6) 0.008(5) 0.009(5)
C15 0.055(8) 0.036(6) 0.023(6) 0.003(5) 0.004(5) -0.007(6)
C16 0.038(6) 0.041(6) 0.028(6) 0.005(5) 0.012(5) -0.005(5)
C17 0.018(5) 0.035(6) 0.027(6) 0.006(5) 0.001(4) 0.001(4)
N6 0.028(5) 0.046(5) 0.029(5) -0.008(4) 0.009(4) -0.004(4)
C18 0.032(6) 0.061(8) 0.042(7) -0.020(6) 0.011(5) -0.010(6)
N7 0.027(5) 0.042(5) 0.018(4) -0.008(4) 0.009(4) -0.008(4)
C19 0.023(5) 0.032(6) 0.040(6) 0.001(5) 0.012(5) -0.004(4)
C20 0.021(5) 0.041(6) 0.033(6) -0.002(5) 0.014(5) 0.004(5)
C21 0.038(6) 0.017(5) 0.030(6) -0.002(4) 0.019(5) 0.000(4)
C22 0.025(5) 0.039(6) 0.024(5) 0.002(5) 0.011(4) -0.002(5)
C23 0.031(6) 0.028(5) 0.029(6) 0.001(5) 0.017(5) -0.001(4)
N8 0.024(4) 0.040(5) 0.023(4) -0.003(4) 0.005(4) 0.008(4)
C24 0.042(7) 0.066(8) 0.034(7) -0.013(6) 0.014(6) 0.014(6)
N9 0.019(4) 0.035(5) 0.018(4) 0.000(4) 0.010(3) 0.001(3)
C25 0.019(5) 0.040(6) 0.026(6) -0.002(5) 0.008(4) -0.003(4)
C26 0.041(7) 0.046(7) 0.033(6) -0.009(6) 0.019(5) 0.006(5)
C27 0.026(6) 0.051(7) 0.054(8) 0.007(6) 0.018(6) 0.018(5)
C28 0.038(6) 0.050(7) 0.037(7) -0.001(6) 0.015(5) -0.010(6)
C29 0.023(5) 0.029(5) 0.042(6) 0.004(5) 0.020(5) 0.000(4)
N10 0.030(5) 0.037(5) 0.031(5) 0.003(4) 0.012(4) -0.006(4)
C30 0.036(6) 0.053(7) 0.037(7) -0.002(6) 0.014(5) -0.004(6)
N11 0.025(4) 0.027(4) 0.026(4) -0.002(4) 0.017(4) -0.002(4)
C31 0.036(6) 0.032(6) 0.032(6) 0.000(5) 0.017(5) 0.006(5)
C32 0.027(5) 0.040(6) 0.031(6) 0.002(5) 0.014(5) 0.001(5)
C33 0.035(6) 0.046(7) 0.013(5) 0.009(5) 0.005(4) 0.016(5)
C34 0.035(6) 0.028(5) 0.032(6) 0.005(5) 0.013(5) 0.006(5)
C35 0.024(5) 0.026(5) 0.031(6) -0.003(5) 0.006(5) 0.004(4)
N12 0.038(5) 0.034(5) 0.024(5) 0.004(4) 0.020(4) -0.004(4)
C36 0.043(7) 0.042(6) 0.037(6) -0.017(6) 0.023(5) -0.006(5)
N13 0.030(5) 0.038(5) 0.028(5) 0.007(4) 0.020(4) -0.003(4)
C37 0.039(6) 0.027(5) 0.044(7) 0.008(5) 0.030(6) 0.001(5)
C38 0.042(7) 0.035(6) 0.047(7) -0.014(6) 0.028(6) -0.009(5)
C39 0.044(7) 0.038(6) 0.042(7) -0.011(6) 0.023(6) -0.010(5)
C40 0.028(6) 0.038(6) 0.050(7) 0.009(6) 0.024(5) -0.004(5)
C41 0.045(7) 0.030(6) 0.039(6) 0.004(5) 0.029(6) 0.004(5)
N14 0.031(5) 0.039(5) 0.030(5) -0.002(4) 0.014(4) 0.000(4)
C42 0.055(7) 0.045(7) 0.028(6) 0.004(5) 0.022(6) 0.017(6)
S1 0.0442(17) 0.0328(15) 0.0310(15) -0.0032(13) 0.0104(13) -0.0013(12)
O1 0.051(5) 0.028(4) 0.063(6) 0.004(4) 0.021(4) 0.000(4)
O2 0.116(9) 0.081(7) 0.040(5) -0.018(5) 0.034(6) -0.051(7)
O3 0.035(5) 0.078(7) 0.064(6) -0.017(5) 0.004(4) 0.014(5)
F11 0.073(5) 0.039(4) 0.063(5) -0.011(4) -0.007(4) -0.018(4)
F12 0.051(5) 0.070(5) 0.092(6) -0.011(5) 0.026(5) 0.005(4)
F13 0.074(6) 0.107(7) 0.033(4) -0.009(4) 0.014(4) -0.017(5)
C43 0.072(9) 0.040(7) 0.025(6) 0.001(5) 0.018(6) 0.004(6)
S2 0.0443(18) 0.059(2) 0.053(2) -0.0081(17) 0.0191(16) 0.0058(16)
O4 0.072(4) 0.112(5) 0.079(4) -0.001(4) 0.030(4) 0.032(4)
O5 0.072(4) 0.112(5) 0.079(4) -0.001(4) 0.030(4) 0.032(4)
O6 0.072(4) 0.112(5) 0.079(4) -0.001(4) 0.030(4) 0.032(4)
F21 0.42(4) 0.25(2) 0.47(4) -0.29(3) 0.37(3) -0.27(3)
F22 0.60(4) 0.111(11) 0.45(3) 0.162(18) 0.47(4) 0.19(2)
F23 0.273(18) 0.087(8) 0.297(19) 0.012(10) 0.259(17) 0.005(9)
C44 0.28(4) 0.048(11) 0.25(3) 0.025(16) 0.23(3) 0.036(17)
S3 0.0475(19) 0.069(2) 0.0446(19) 0.0009(17) 0.0204(16) 0.0092(17)
O7 0.068(6) 0.069(6) 0.048(6) -0.011(5) 0.010(5) 0.003(5)
O8 0.049(6) 0.114(8) 0.053(6) -0.012(6) 0.025(5) 0.026(6)
O9 0.084(7) 0.065(6) 0.072(7) 0.012(5) 0.051(6) 0.012(6)
F31 0.114(9) 0.072(7) 0.146(11) -0.034(7) 0.002(8) 0.003(6)
F32 0.062(6) 0.124(8) 0.082(6) 0.014(6) 0.029(5) -0.010(6)
F33 0.066(6) 0.160(10) 0.050(5) -0.005(6) 0.008(5) 0.003(6)
C45 0.047(9) 0.092(13) 0.064(10) 0.003(10) 0.010(8) 0.007(8)
O10 0.087(8) 0.061(6) 0.081(8) -0.006(6) 0.044(6) 0.007(6)
C46 0.052(9) 0.077(11) 0.068(10) -0.021(9) 0.023(8) -0.009(8)

loop_
_atom_type_symbol
_atom_type_description
_atom_type_scat_dispersion_real
_atom_type_scat_dispersion_imag
_atom_type_scat_source
C C 0.0033 0.0016 'International Tables Vol C Tables 4.2.6.8 and 6.1.1.4'
H H 0.0000 0.0000 'International Tables Vol C Tables 4.2.6.8 and 6.1.1.4'
N N 0.0061 0.0033 'International Tables Vol C Tables 4.2.6.8 and 6.1.1.4'
O O 0.0106 0.0060 'International Tables Vol C Tables 4.2.6.8 and 6.1.1.4'
F F 0.0171 0.0103 'International Tables Vol C Tables 4.2.6.8 and 6.1.1.4'
S S 0.1246 0.1234 'International Tables Vol C Tables 4.2.6.8 and 6.1.1.4'
Cl Cl 0.1484 0.1585 'International Tables Vol C Tables 4.2.6.8 and 6.1.1.4'
Ag Ag -0.8971 1.1015 'International Tables Vol C Tables 4.2.6.8 and 6.1.1.4'

loop_
_geom_angle_atom_site_label_1
_geom_angle_atom_site_label_2
_geom_angle_atom_site_label_3
_geom_angle
N9 Ag1 N11 76.0(3)
N9 Ag1 Cl1 151.1(2)
N11 Ag1 Cl1 108.09(19)
N9 Ag1 C22 71.1(3)
N11 Ag1 C22 146.8(3)
Cl1 Ag1 C22 103.0(2)
N1 Ag2 Cl1 161.0(3)
N1 Ag2 O10 101.5(3)
Cl1 Ag2 O10 97.4(3)
N1 Ag2' Cl1 154.8(12)
N1 Ag2' C8 77.3(5)
Cl1 Ag2' C8 120.4(6)
N1 Ag2' C41 69.0(4)
Cl1 Ag2' C41 113.3(5)
C8 Ag2' C41 113.5(8)
N5 Ag3 Cl1 150.4(2)
N5 Ag3 O4 114.3(3)
Cl1 Ag3 O4 91.3(3)
N5 Ag3 C10 78.2(3)
Cl1 Ag3 C10 114.8(3)
O4 Ag3 C10 97.5(4)
N13 Ag4 O7 136.9(3)
N13 Ag4 O1 118.0(3)
O7 Ag4 O1 104.9(3)
N13 Ag4 C34 71.7(3)
O7 Ag4 C34 112.8(3)
O1 Ag4 C34 91.0(3)
Ag2' Cl1 Ag3 96.3(3)
Ag2' Cl1 Ag2 20.6(6)
Ag3 Cl1 Ag2 102.53(11)
Ag2' Cl1 Ag1 145.0(3)
Ag3 Cl1 Ag1 118.54(11)
Ag2 Cl1 Ag1 133.17(14)
C5 N1 C1 119.2(9)
C5 N1 Ag2 118.7(7)
C1 N1 Ag2 121.4(7)
C5 N1 Ag2' 121.3(8)
C1 N1 Ag2' 117.6(7)
Ag2 N1 Ag2' 21.6(6)
N1 C1 C2 123.1(10)
N1 C1 N14 115.8(9)
C2 C1 N14 121.1(11)
C3 C2 C1 117.7(11)
C2 C3 C4 119.4(10)
C3 C4 C5 119.8(11)
N1 C5 N2 119.0(10)
N1 C5 C4 120.7(11)
N2 C5 C4 120.2(11)
C7 N2 C5 122.4(10)
C7 N2 C6 117.2(11)
C5 N2 C6 120.0(10)
C11 N3 C7 118.7(10)
N3 C7 N2 114.9(10)
N3 C7 C8 120.7(11)
N2 C7 C8 124.3(12)
C9 C8 C7 120.3(12)
C9 C8 Ag2' 101.2(9)
C7 C8 Ag2' 89.8(10)
C8 C9 C10 120.0(12)
C9 C10 C11 116.8(11)
C9 C10 Ag3 101.7(8)
C11 C10 Ag3 90.5(7)
N3 C11 N4 112.7(10)
N3 C11 C10 123.4(11)
N4 C11 C10 123.6(11)
C13 N4 C11 123.7(9)
C13 N4 C12 118.6(10)
C11 N4 C12 117.2(10)
C13 N5 C17 117.9(9)
C13 N5 Ag3 125.4(7)
C17 N5 Ag3 116.2(6)
N5 C13 C14 120.6(10)
N5 C13 N4 119.3(9)
C14 C13 N4 120.1(10)
C15 C14 C13 120.2(11)
C14 C15 C16 119.5(10)
C17 C16 C15 118.0(10)
N5 C17 C16 123.8(9)
N5 C17 N6 116.2(9)
C16 C17 N6 120.0(10)
C17 N6 C19 124.5(9)
C17 N6 C18 117.9(9)
C19 N6 C18 116.7(9)
C23 N7 C19 121.0(9)
N7 C19 N6 117.1(9)
N7 C19 C20 121.8(9)
N6 C19 C20 121.1(9)
C21 C20 C19 116.4(9)
C22 C21 C20 122.2(9)
C21 C22 C23 115.1(9)
C21 C22 Ag1 103.4(6)
C23 C22 Ag1 96.3(6)
N7 C23 N8 115.2(9)
N7 C23 C22 123.3(9)
N8 C23 C22 121.4(9)
C25 N8 C23 127.5(9)
C25 N8 C24 118.1(8)
C23 N8 C24 114.4(8)
C29 N9 C25 118.5(8)
C29 N9 Ag1 113.7(6)
C25 N9 Ag1 123.7(6)
N9 C25 N8 119.7(9)
N9 C25 C26 120.6(9)
N8 C25 C26 119.4(9)
C27 C26 C25 118.9(10)
C26 C27 C28 119.9(10)
C27 C28 C29 118.7(11)
N9 C29 C28 122.9(10)
N9 C29 N10 116.9(8)
C28 C29 N10 120.2(10)
C31 N10 C29 119.1(8)
C31 N10 C30 119.7(9)
C29 N10 C30 113.7(8)
C31 N11 C35 119.4(9)
C31 N11 Ag1 107.2(6)
C35 N11 Ag1 114.3(6)
N11 C31 C32 123.1(10)
N11 C31 N10 115.6(9)
C32 C31 N10 121.3(10)
C31 C32 C33 117.3(10)
C32 C33 C34 120.2(10)
C35 C34 C33 117.7(10)
C35 C34 Ag4 90.8(6)
C33 C34 Ag4 96.9(6)
N11 C35 C34 122.1(9)
N11 C35 N12 115.1(9)
C34 C35 N12 122.8(10)
C37 N12 C35 124.6(9)
C37 N12 C36 116.3(9)
C35 N12 C36 118.7(8)
C37 N13 C41 117.2(9)
C37 N13 Ag4 129.1(7)
C41 N13 Ag4 111.6(7)
N13 C37 C38 121.6(10)
N13 C37 N12 118.0(9)
C38 C37 N12 120.3(9)
C39 C38 C37 118.7(10)
C38 C39 C40 121.6(11)
C39 C40 C41 116.4(10)
N13 C41 C40 124.4(10)
N13 C41 N14 114.4(9)
C40 C41 N14 121.1(9)
N13 C41 Ag2' 86.7(6)
C40 C41 Ag2' 87.0(9)
N14 C41 Ag2' 100.0(8)
C1 N14 C41 115.7(9)
C1 N14 C42 119.0(9)
C41 N14 C42 112.4(8)
O2 S1 O3 114.9(7)
O2 S1 O1 112.8(6)
O3 S1 O1 116.1(6)
O2 S1 C43 103.8(6)
O3 S1 C43 102.7(6)
O1 S1 C43 104.4(5)
S1 O1 Ag4 128.5(5)
F11 C43 F13 107.3(10)
F11 C43 F12 107.6(11)
F13 C43 F12 107.5(10)
F11 C43 S1 111.5(8)
F13 C43 S1 110.7(9)
F12 C43 S1 112.0(8)
O4 S2 O6 115.7(7)
O4 S2 O5 111.9(7)
O6 S2 O5 115.3(7)
O4 S2 C44 108.1(13)
O6 S2 C44 104.6(8)
O5 S2 C44 99.3(13)
S2 O4 Ag3 116.2(6)
F21 C44 F23 113(3)
F21 C44 F22 103(2)
F23 C44 F22 102(2)
F21 C44 S2 115(2)
F23 C44 S2 115.3(15)
F22 C44 S2 107(3)
O8 S3 O7 115.8(6)
O8 S3 O9 115.2(6)
O7 S3 O9 112.5(6)
O8 S3 C45 104.3(7)
O7 S3 C45 104.0(7)
O9 S3 C45 103.0(7)
S3 O7 Ag4 119.8(5)
F33 C45 F32 107.7(12)
F33 C45 F31 107.8(15)
F32 C45 F31 107.5(15)
F33 C45 S3 112.7(13)
F32 C45 S3 112.0(12)
F31 C45 S3 109.1(11)
C46 O10 Ag2 113.1(9)

loop_
_geom_bond_atom_site_label_1
_geom_bond_atom_site_label_2
_geom_bond_distance
Ag1 N9 2.395(7)
Ag1 N11 2.460(8)
Ag1 Cl1 2.560(3)
Ag1 C22 2.573(10)
Ag2 N1 2.231(9)
Ag2 Cl1 2.477(3)
Ag2 O10 2.497(10)
Ag2' N1 2.372(15)
Ag2' Cl1 2.387(11)
Ag2' C8 2.474(19)
Ag2' C41 2.601(17)
Ag3 N5 2.304(8)
Ag3 Cl1 2.473(3)
Ag3 O4 2.556(11)
Ag3 C10 2.579(11)
Ag4 N13 2.311(9)
Ag4 O7 2.335(9)
Ag4 O1 2.431(8)
Ag4 C34 2.675(10)
N1 C5 1.332(14)
N1 C1 1.343(14)
C1 C2 1.391(14)
C1 N14 1.409(13)
C2 C3 1.374(16)
C3 C4 1.388(17)
C4 C5 1.396(15)
C5 N2 1.391(14)
N2 C7 1.391(14)
N2 C6 1.476(17)
N3 C11 1.343(14)
N3 C7 1.358(15)
C7 C8 1.420(17)
C8 C9 1.360(16)
C9 C10 1.406(16)
C10 C11 1.422(16)
C11 N4 1.413(14)
N4 C13 1.403(14)
N4 C12 1.446(14)
N5 C13 1.356(13)
N5 C17 1.358(13)
C13 C14 1.394(15)
C14 C15 1.365(16)
C15 C16 1.391(16)
C16 C17 1.362(14)
C17 N6 1.383(13)
N6 C19 1.393(13)
N6 C18 1.476(14)
N7 C23 1.304(12)
N7 C19 1.322(13)
C19 C20 1.411(14)
C20 C21 1.403(14)
C21 C22 1.383(13)
C22 C23 1.428(14)
C23 N8 1.421(12)
N8 C25 1.372(12)
N8 C24 1.484(13)
N9 C29 1.347(12)
N9 C25 1.355(12)
C25 C26 1.417(14)
C26 C27 1.369(15)
C27 C28 1.378(16)
C28 C29 1.379(15)
C29 N10 1.431(13)
N10 C31 1.390(13)
N10 C30 1.469(13)
N11 C31 1.327(13)
N11 C35 1.355(13)
C31 C32 1.385(14)
C32 C33 1.400(14)
C33 C34 1.401(15)
C34 C35 1.382(14)
C35 N12 1.415(13)
N12 C37 1.401(13)
N12 C36 1.475(12)
N13 C37 1.350(13)
N13 C41 1.355(13)
C37 C38 1.396(15)
C38 C39 1.362(15)
C39 C40 1.373(15)
C40 C41 1.380(15)
C41 N14 1.455(13)
N14 C42 1.476(13)
S1 O2 1.407(9)
S1 O3 1.433(9)
S1 O1 1.434(8)
S1 C43 1.818(13)
F11 C43 1.323(13)
F12 C43 1.322(15)
F13 C43 1.323(13)
S2 O4 1.392(11)
S2 O6 1.433(11)
S2 O5 1.442(11)
S2 C44 1.73(2)
F21 C44 1.25(4)
F22 C44 1.38(4)
F23 C44 1.31(2)
S3 O8 1.439(9)
S3 O7 1.453(9)
S3 O9 1.451(10)
S3 C45 1.808(16)
F31 C45 1.344(18)
F32 C45 1.318(18)
F33 C45 1.304(17)
O10 C46 1.384(16)
